data_7042636
loop_
_publ_author_name
'Shlomovich, Avital'
'Pechersky, Tali'
'Cohen, Adva'
'Yan, Qilong'
'Kosa, Monica'
'Petrutik, Nathan'
'Tal, Noam'
'Aizikovich, Alexander'
'Gozin, Michael'

_publ_section_title
;
 Energetic Isomers of 1,2,4,5-Tetrazine-bis-1,2,4-Triazoles with Low
 Toxicity.
;
_journal_name_full 'Dalton Trans.'
_journal_paper_doi 10.1039/C7DT00935F
_journal_year 2017
_chemical_formula_moiety 'C6 H4 N18, C2 H6 O S'
_chemical_formula_sum 'C8 H10 N18 O S'
_chemical_formula_weight 406.40
_chemical_name_common AATAU-140
_chemical_name_systematic AS-174
_space_group_crystal_system triclinic
_space_group_IT_number 2
_space_group_name_Hall '-P 1'
_space_group_name_H-M_alt 'P -1'
_symmetry_space_group_name_Hall '-P 1'
_symmetry_space_group_name_H-M 'P -1'
_atom_sites_solution_hydrogens mixed
_atom_sites_solution_primary direct
_atom_sites_solution_secondary difmap
_audit_creation_method SHELXL-2014/7
_audit_update_record
;
2016-01-03 deposited with the CCDC.
2017-04-04 downloaded from the CCDC.
;
_cell_angle_alpha 79.433(6)
_cell_angle_beta 61.224(6)
_cell_angle_gamma 73.647(6)
_cell_formula_units_Z 2
_cell_length_a 9.7539(16)
_cell_length_b 9.8451(17)
_cell_length_c 10.1270(18)
_cell_measurement_reflns_used 9080
_cell_measurement_temperature 110(2)
_cell_measurement_theta_max 25.723
_cell_measurement_theta_min 2.159
_cell_volume 816.6(2)
_computing_cell_refinement 'Saint, Bruker-AXS'
_computing_data_collection 'Apex2, Bruker-AXS'
_computing_data_reduction 'Saint, Bruker-AXS'
_computing_structure_refinement 'SHELXL-2014/7 (Sheldrick, 2015)'
_computing_structure_solution 'SHELXT-2014 (Sheldrick, 2015)'
_diffrn_ambient_temperature 110(2)
_diffrn_detector_area_resol_mean 1.75
_diffrn_measured_fraction_theta_full 0.998
_diffrn_measured_fraction_theta_max 0.995
_diffrn_measurement_device_type 'ApexDuo, Bruker-AXS'
_diffrn_measurement_method '0.5 deg. \f and \w scans'
_diffrn_radiation_type MoK\a
_diffrn_radiation_wavelength 0.71073
_diffrn_reflns_av_R_equivalents 0.0235
_diffrn_reflns_av_unetI/netI 0.0297
_diffrn_reflns_Laue_measured_fraction_full 0.998
_diffrn_reflns_Laue_measured_fraction_max 0.995
_diffrn_reflns_limit_h_max 11
_diffrn_reflns_limit_h_min -11
_diffrn_reflns_limit_k_max 10
_diffrn_reflns_limit_k_min -12
_diffrn_reflns_limit_l_max 12
_diffrn_reflns_limit_l_min -12
_diffrn_reflns_number 9080
_diffrn_reflns_point_group_measured_fraction_full 0.998
_diffrn_reflns_point_group_measured_fraction_max 0.995
_diffrn_reflns_theta_full 25.242
_diffrn_reflns_theta_max 25.723
_diffrn_reflns_theta_min 2.159
_diffrn_source 'ImuS micro-focus'
_exptl_absorpt_coefficient_mu 0.249
_exptl_absorpt_correction_T_max 0.980
_exptl_absorpt_correction_T_min 0.961
_exptl_absorpt_correction_type multi-scan
_exptl_absorpt_process_details 'Sadabs, Bruker-AXS'
_exptl_crystal_colour Orange
_exptl_crystal_density_diffrn 1.653
_exptl_crystal_description prism
_exptl_crystal_F_000 416
_exptl_crystal_recrystallization_method 'Re-crystallisation from solvent: DMSO- Ethyl acetate'
_exptl_crystal_size_max 0.307
_exptl_crystal_size_mid 0.134
_exptl_crystal_size_min 0.080
_refine_diff_density_max 0.710
_refine_diff_density_min -0.395
_refine_diff_density_rms 0.067
_refine_ls_extinction_method none
_refine_ls_goodness_of_fit_ref 1.029
_refine_ls_hydrogen_treatment mixed
_refine_ls_matrix_type full
_refine_ls_number_parameters 263
_refine_ls_number_reflns 3090
_refine_ls_number_restraints 0
_refine_ls_restrained_S_all 1.029
_refine_ls_R_factor_all 0.0535
_refine_ls_R_factor_gt 0.0455
_refine_ls_shift/su_max 0.000
_refine_ls_shift/su_mean 0.000
_refine_ls_structure_factor_coef Fsqd
_refine_ls_weighting_details 'w=1/[\s^2^(Fo^2^)+(0.0656P)^2^+0.9327P] where P=(Fo^2^+2Fc^2^)/3'
_refine_ls_weighting_scheme calc
_refine_ls_wR_factor_gt 0.1244
_refine_ls_wR_factor_ref 0.1303
_reflns_Friedel_coverage 0.000
_reflns_number_gt 2639
_reflns_number_total 3090
_reflns_threshold_expression 'I > 2\s(I)'
_cod_data_source_file c7dt00935f2.cif
_cod_data_source_block goz11
_cod_database_code 7042636
_shelx_shelxl_version_number 2014/7
_shelx_space_group_comment
;
The symmetry employed for this shelxl refinement is uniquely defined
by the following loop, which should always be used as a source of
symmetry information in preference to the above space-group names.
They are only intended as comments.
;
_shelx_estimated_absorpt_t_min 0.928
_shelx_estimated_absorpt_t_max 0.980

loop_
_space_group_symop_operation_xyz
'x, y, z'
'-x, -y, -z'

loop_
_atom_site_label
_atom_site_type_symbol
_atom_site_fract_x
_atom_site_fract_y
_atom_site_fract_z
_atom_site_U_iso_or_equiv
_atom_site_adp_type
_atom_site_occupancy
_atom_site_site_symmetry_order
_atom_site_calc_flag
_atom_site_refinement_flags_posn
_atom_site_refinement_flags_adp
N1 N 0.7938(4) -0.0911(3) 1.2000(4) 0.0518(7) Uani 1 1 d . .
N2 N 0.7981(3) 0.0136(2) 1.1340(3) 0.0328(5) Uani 1 1 d . .
N3 N 0.8138(3) 0.1321(2) 1.0683(3) 0.0304(5) Uani 1 1 d . .
C4 C 0.7084(3) 0.1880(3) 1.0038(3) 0.0233(5) Uani 1 1 d . .
N5 N 0.7047(2) 0.3167(2) 0.9431(2) 0.0233(5) Uani 1 1 d . .
N6 N 0.5899(2) 0.3318(2) 0.8929(2) 0.0211(4) Uani 1 1 d . .
C7 C 0.5351(3) 0.2092(2) 0.9303(3) 0.0219(5) Uani 1 1 d . .
N8 N 0.4241(3) 0.1882(2) 0.9012(3) 0.0281(5) Uani 1 1 d . .
H8B H 0.384(3) 0.247(3) 0.852(3) 0.025(7) Uiso 1 1 d . .
H8A H 0.402(4) 0.102(4) 0.922(4) 0.051(10) Uiso 1 1 d . .
N9 N 0.6105(3) 0.1153(2) 1.0005(2) 0.0243(5) Uani 1 1 d . .
C10 C 0.5533(3) 0.4562(2) 0.8136(3) 0.0204(5) Uani 1 1 d . .
N11 N 0.4447(2) 0.4663(2) 0.7673(2) 0.0218(4) Uani 1 1 d . .
N12 N 0.4135(2) 0.5855(2) 0.6887(2) 0.0218(4) Uani 1 1 d . .
C13 C 0.4976(3) 0.6820(2) 0.6640(3) 0.0201(5) Uani 1 1 d . .
N14 N 0.6028(3) 0.6728(2) 0.7190(2) 0.0231(5) Uani 1 1 d . .
N15 N 0.6317(2) 0.5570(2) 0.7958(2) 0.0229(5) Uani 1 1 d . .
N16 N 0.4795(2) 0.8049(2) 0.5805(2) 0.0212(4) Uani 1 1 d . .
H16 H 0.5370 0.8645 0.5696 0.025 Uiso 1 1 calc R U
C17 C 0.3818(3) 0.8460(2) 0.5115(3) 0.0185(5) Uani 1 1 d . .
N18 N 0.2981(2) 0.7681(2) 0.4973(2) 0.0203(4) Uani 1 1 d . .
H18 H 0.2958 0.6796 0.5320 0.024 Uiso 1 1 calc R U
N19 N 0.2159(2) 0.8476(2) 0.4201(2) 0.0215(4) Uani 1 1 d . .
C20 C 0.2591(3) 0.9691(2) 0.3942(3) 0.0202(5) Uani 1 1 d . .
N21 N 0.3608(2) 0.9764(2) 0.4470(2) 0.0197(4) Uani 1 1 d . .
N22 N 0.2058(3) 1.0882(2) 0.3166(2) 0.0256(5) Uani 1 1 d . .
N23 N 0.1121(3) 1.0682(2) 0.2753(2) 0.0261(5) Uani 1 1 d . .
N24 N 0.0260(3) 1.0646(3) 0.2322(3) 0.0364(6) Uani 1 1 d . .
S25 S 0.14722(8) 0.42528(7) 0.67471(8) 0.0291(2) Uani 1 1 d . .
O26 O 0.2210(2) 0.51777(19) 0.5364(2) 0.0316(4) Uani 1 1 d . .
C27 C -0.0225(4) 0.5411(4) 0.8078(4) 0.0476(8) Uani 1 1 d . .
H27A H -0.0859 0.6006 0.7585 0.071 Uiso 1 1 calc R U
H27B H 0.0146 0.6015 0.8449 0.071 Uiso 1 1 calc R U
H27C H -0.0891 0.4846 0.8926 0.071 Uiso 1 1 calc R U
C28 C 0.0442(3) 0.3310(3) 0.6290(3) 0.0309(6) Uani 1 1 d . .
H28A H -0.0306 0.3988 0.5967 0.046 Uiso 1 1 calc R U
H28B H -0.0155 0.2740 0.7181 0.046 Uiso 1 1 calc R U
H28C H 0.1225 0.2686 0.5472 0.046 Uiso 1 1 calc R U

loop_
_atom_site_aniso_label
_atom_site_aniso_U_11
_atom_site_aniso_U_22
_atom_site_aniso_U_33
_atom_site_aniso_U_23
_atom_site_aniso_U_13
_atom_site_aniso_U_12
N1 0.067(2) 0.0381(15) 0.0713(19) 0.0169(14) -0.0510(17) -0.0194(14)
N2 0.0387(14) 0.0281(12) 0.0441(14) 0.0065(11) -0.0306(12) -0.0094(10)
N3 0.0355(13) 0.0257(12) 0.0360(12) 0.0075(10) -0.0242(11) -0.0068(10)
C4 0.0237(13) 0.0244(12) 0.0236(12) 0.0017(10) -0.0131(10) -0.0058(10)
N5 0.0268(11) 0.0234(10) 0.0271(11) 0.0038(8) -0.0187(9) -0.0076(9)
N6 0.0266(11) 0.0183(10) 0.0247(10) 0.0037(8) -0.0164(9) -0.0084(8)
C7 0.0278(13) 0.0191(12) 0.0219(12) 0.0023(9) -0.0126(10) -0.0095(10)
N8 0.0366(13) 0.0198(11) 0.0387(13) 0.0085(10) -0.0254(11) -0.0130(10)
N9 0.0306(12) 0.0186(10) 0.0269(11) 0.0036(8) -0.0165(9) -0.0069(9)
C10 0.0234(12) 0.0190(12) 0.0206(11) -0.0003(9) -0.0117(10) -0.0049(10)
N11 0.0289(11) 0.0156(9) 0.0257(10) 0.0026(8) -0.0160(9) -0.0076(8)
N12 0.0286(11) 0.0161(9) 0.0280(11) 0.0032(8) -0.0185(9) -0.0079(8)
C13 0.0231(12) 0.0164(11) 0.0239(12) -0.0010(9) -0.0128(10) -0.0053(9)
N14 0.0283(11) 0.0187(10) 0.0291(11) 0.0045(8) -0.0185(9) -0.0088(8)
N15 0.0276(11) 0.0188(10) 0.0284(11) 0.0032(8) -0.0173(9) -0.0084(9)
N16 0.0267(11) 0.0152(9) 0.0314(11) 0.0044(8) -0.0202(9) -0.0095(8)
C17 0.0215(12) 0.0162(11) 0.0212(11) 0.0004(9) -0.0120(10) -0.0061(9)
N18 0.0260(11) 0.0145(9) 0.0259(10) 0.0021(8) -0.0159(9) -0.0072(8)
N19 0.0261(11) 0.0180(10) 0.0272(10) 0.0016(8) -0.0174(9) -0.0070(8)
C20 0.0240(12) 0.0184(11) 0.0239(12) -0.0008(9) -0.0150(10) -0.0056(9)
N21 0.0246(11) 0.0165(9) 0.0252(10) 0.0022(8) -0.0167(9) -0.0070(8)
N22 0.0338(12) 0.0206(10) 0.0362(12) 0.0033(9) -0.0272(10) -0.0084(9)
N23 0.0307(12) 0.0219(11) 0.0299(11) -0.0013(9) -0.0185(10) -0.0031(9)
N24 0.0372(14) 0.0403(14) 0.0458(14) -0.0084(11) -0.0312(12) -0.0023(11)
S25 0.0342(4) 0.0244(3) 0.0381(4) 0.0054(3) -0.0224(3) -0.0136(3)
O26 0.0420(11) 0.0258(9) 0.0354(10) 0.0023(8) -0.0192(9) -0.0196(8)
C27 0.0460(19) 0.055(2) 0.0457(18) -0.0156(15) -0.0135(15) -0.0233(16)
C28 0.0330(15) 0.0276(13) 0.0393(15) -0.0002(11) -0.0181(12) -0.0151(11)

loop_
_atom_type_symbol
_atom_type_description
_atom_type_scat_dispersion_real
_atom_type_scat_dispersion_imag
_atom_type_scat_source
C C 0.0033 0.0016 'International Tables Vol C Tables 4.2.6.8 and 6.1.1.4'
H H 0.0000 0.0000 'International Tables Vol C Tables 4.2.6.8 and 6.1.1.4'
N N 0.0061 0.0033 'International Tables Vol C Tables 4.2.6.8 and 6.1.1.4'
S S 0.1246 0.1234 'International Tables Vol C Tables 4.2.6.8 and 6.1.1.4'
O O 0.0106 0.0060 'International Tables Vol C Tables 4.2.6.8 and 6.1.1.4'

loop_
_geom_angle_atom_site_label_1
_geom_angle_atom_site_label_2
_geom_angle_atom_site_label_3
_geom_angle
N1 N2 N3 172.3(3)
N2 N3 C4 112.8(2)
N5 C4 N9 117.9(2)
N5 C4 N3 118.2(2)
N9 C4 N3 123.9(2)
C4 N5 N6 100.94(19)
C7 N6 C10 130.8(2)
C7 N6 N5 109.25(18)
C10 N6 N5 119.94(19)
N8 C7 N9 125.5(2)
N8 C7 N6 125.0(2)
N9 C7 N6 109.4(2)
C7 N8 H8B 123(2)
C7 N8 H8A 119(2)
H8B N8 H8A 117(3)
C7 N9 C4 102.44(19)
N11 C10 N15 126.7(2)
N11 C10 N6 118.2(2)
N15 C10 N6 115.0(2)
C10 N11 N12 117.25(19)
C13 N12 N11 116.00(19)
N12 C13 N14 125.9(2)
N12 C13 N16 120.7(2)
N14 C13 N16 113.36(19)
N15 N14 C13 117.61(19)
N14 N15 C10 116.3(2)
C13 N16 C17 127.37(19)
C13 N16 H16 116.3
C17 N16 H16 116.3
N18 C17 N21 111.17(19)
N18 C17 N16 127.3(2)
N21 C17 N16 121.5(2)
C17 N18 N19 109.48(18)
C17 N18 H18 125.3
N19 N18 H18 125.3
C20 N19 N18 101.48(18)
N19 C20 N21 116.7(2)
N19 C20 N22 123.8(2)
N21 C20 N22 119.5(2)
C17 N21 C20 101.20(18)
N23 N22 C20 113.22(19)
N24 N23 N22 172.7(3)
O26 S25 C27 105.54(14)
O26 S25 C28 104.82(12)
C27 S25 C28 99.29(14)
S25 C27 H27A 109.5
S25 C27 H27B 109.5
H27A C27 H27B 109.5
S25 C27 H27C 109.5
H27A C27 H27C 109.5
H27B C27 H27C 109.5
S25 C28 H28A 109.5
S25 C28 H28B 109.5
H28A C28 H28B 109.5
S25 C28 H28C 109.5
H28A C28 H28C 109.5
H28B C28 H28C 109.5

loop_
_geom_bond_atom_site_label_1
_geom_bond_atom_site_label_2
_geom_bond_distance
N1 N2 1.120(3)
N2 N3 1.243(3)
N3 C4 1.408(3)
C4 N5 1.302(3)
C4 N9 1.359(3)
N5 N6 1.401(3)
N6 C7 1.373(3)
N6 C10 1.393(3)
C7 N8 1.325(3)
C7 N9 1.335(3)
N8 H8B 0.83(3)
N8 H8A 0.90(4)
C10 N11 1.324(3)
C10 N15 1.354(3)
N11 N12 1.339(3)
N12 C13 1.338(3)
C13 N14 1.361(3)
C13 N16 1.363(3)
N14 N15 1.300(3)
N16 C17 1.370(3)
N16 H16 0.8800
C17 N18 1.335(3)
C17 N21 1.338(3)
N18 N19 1.375(3)
N18 H18 0.8800
N19 C20 1.318(3)
C20 N21 1.357(3)
C20 N22 1.406(3)
N22 N23 1.244(3)
N23 N24 1.128(3)
S25 O26 1.4968(19)
S25 C27 1.791(3)
S25 C28 1.793(3)
C27 H27A 0.9800
C27 H27B 0.9800
C27 H27C 0.9800
C28 H28A 0.9800
C28 H28B 0.9800
C28 H28C 0.9800
